data_4060234
loop_
_publ_author_name
'Niibayashi, Shota'
'Matsubara, Kouki'
'Haga, Masa-aki'
'Nagashima, Hideo'

_publ_section_title
;
 Thermally Reversible Photochemical Haptotropic Rearrangement of
 Diiron Carbonyl Complexes Bearing a Bridging Acenaphthylene or
 Aceanthrylene Ligand
;
_journal_coden_ASTM ORGND7
_journal_issue 4
_journal_name_full Organometallics
_journal_page_first 635
_journal_page_last 646
_journal_paper_doi 10.1021/om034117i
_journal_volume 23
_journal_year 2004
_chemical_formula_moiety 'C21 H10 Fe2 O5, C3 H3'
_chemical_formula_sum 'C24 H13 Fe2 O5'
_chemical_formula_weight 493.05
_space_group_IT_number 14
_symmetry_cell_setting monoclinic
_symmetry_space_group_name_Hall '-P 2yn'
_symmetry_space_group_name_H-M 'P 1 21/n 1'
_atom_sites_solution_hydrogens geom
_atom_sites_solution_primary direct
_atom_sites_solution_secondary difmap
_cell_angle_alpha 90.00
_cell_angle_beta 103.053(10)
_cell_angle_gamma 90.00
_cell_formula_units_Z 4
_cell_length_a 12.7522(19)
_cell_length_b 11.951(2)
_cell_length_c 13.4917(16)
_cell_measurement_reflns_used 25
_cell_measurement_temperature 223(2)
_cell_measurement_theta_max 15.0
_cell_measurement_theta_min 14.6
_cell_volume 2003.1(5)
_diffrn_ambient_temperature 223(2)
_diffrn_detector_area_resol_mean ?
_diffrn_measurement_device 'Rigaku AFC7R'
_diffrn_measurement_method \w-2\q
_diffrn_radiation_detector 'scintillation counter'
_diffrn_radiation_monochromator graphite
_diffrn_radiation_source 'Rigaku rotating anode'
_diffrn_radiation_type MoK\a
_diffrn_radiation_wavelength 0.71069
_diffrn_reflns_av_R_equivalents 0.0553
_diffrn_reflns_av_sigmaI/netI 0.0835
_diffrn_reflns_limit_h_max 16
_diffrn_reflns_limit_h_min 0
_diffrn_reflns_limit_k_max 15
_diffrn_reflns_limit_k_min 0
_diffrn_reflns_limit_l_max 17
_diffrn_reflns_limit_l_min -17
_diffrn_reflns_number 4810
_diffrn_reflns_theta_max 27.50
_diffrn_reflns_theta_min 2.62
_diffrn_standards_decay_% 1.90
_diffrn_standards_interval_count 150
_diffrn_standards_interval_time ?
_diffrn_standards_number 3
_exptl_absorpt_coefficient_mu 1.483
_exptl_absorpt_correction_T_max 0.744
_exptl_absorpt_correction_T_min 0.524
_exptl_absorpt_correction_type psi-scan
_exptl_absorpt_process_details
;
North, Phillips & Mathews, 1968
;
_exptl_crystal_colour Red
_exptl_crystal_density_diffrn 1.635
_exptl_crystal_density_meas ?
_exptl_crystal_density_method 'not measured'
_exptl_crystal_description Platelet
_exptl_crystal_F_000 996
_exptl_crystal_size_max 0.50
_exptl_crystal_size_mid 0.40
_exptl_crystal_size_min 0.20
_refine_ls_extinction_coef ?
_refine_ls_extinction_method none
_refine_ls_goodness_of_fit_ref 1.006
_refine_ls_hydrogen_treatment mixed
_refine_ls_matrix_type full
_refine_ls_number_parameters 332
_refine_ls_number_reflns 4608
_refine_ls_number_restraints 0
_refine_ls_restrained_S_all 1.006
_refine_ls_R_factor_all 0.1147
_refine_ls_R_factor_gt 0.0417
_refine_ls_shift/su_max 0.003
_refine_ls_shift/su_mean 0.000
_refine_ls_structure_factor_coef Fsqd
_refine_ls_weighting_details 'calc w=1/[\s^2^(Fo^2^)+(0.0667P)^2^+0.0000P] where P=(Fo^2^+2Fc^2^)/3'
_refine_ls_weighting_scheme calc
_refine_ls_wR_factor_gt 0.1109
_refine_ls_wR_factor_ref 0.1336
_reflns_number_gt 2702
_reflns_number_total 4608
_reflns_threshold_expression >2sigma(I)
_cod_original_sg_symbol_H-M P21/n
_cod_database_code 4060234

loop_
_symmetry_equiv_pos_as_xyz
'x, y, z'
'-x+1/2, y+1/2, -z+1/2'
'-x, -y, -z'
'x-1/2, -y-1/2, z-1/2'

loop_
_atom_site_label
_atom_site_type_symbol
_atom_site_fract_x
_atom_site_fract_y
_atom_site_fract_z
_atom_site_U_iso_or_equiv
_atom_site_adp_type
_atom_site_occupancy
_atom_site_symmetry_multiplicity
_atom_site_calc_flag
_atom_site_refinement_flags
_atom_site_disorder_assembly
_atom_site_disorder_group
Fe1 Fe 0.49853(4) 0.16149(5) 0.77441(4) 0.02985(15) Uani 1 1 d . . .
Fe2 Fe 0.59008(4) -0.03755(5) 0.72019(4) 0.03298(16) Uani 1 1 d . . .
O1 O 0.3021(2) 0.1900(3) 0.6184(2) 0.0516(8) Uani 1 1 d . . .
O2 O 0.6071(3) 0.3372(3) 0.6876(3) 0.0687(11) Uani 1 1 d . . .
O3 O 0.3977(3) -0.0181(3) 0.5552(2) 0.0511(8) Uani 1 1 d . . .
O4 O 0.7467(3) 0.1157(3) 0.6660(3) 0.0727(12) Uani 1 1 d . . .
O5 O 0.6662(3) -0.2237(3) 0.6162(3) 0.0683(10) Uani 1 1 d . . .
C1 C 0.4913(3) 0.2225(4) 0.9192(3) 0.0381(9) Uani 1 1 d . . .
C2 C 0.5960(3) 0.1795(4) 0.9208(3) 0.0401(10) Uani 1 1 d . . .
C3 C 0.6594(4) -0.0233(4) 0.8803(3) 0.0443(11) Uani 1 1 d . . .
C4 C 0.6171(4) -0.1283(4) 0.8527(3) 0.0468(11) Uani 1 1 d . . .
C5 C 0.5035(4) -0.1411(4) 0.8107(3) 0.0396(9) Uani 1 1 d . . .
C6 C 0.3187(4) -0.0745(4) 0.8280(3) 0.0389(9) Uani 1 1 d . . .
C7 C 0.2554(3) 0.0159(3) 0.8563(3) 0.0354(9) Uani 1 1 d . . .
C8 C 0.2997(3) 0.1226(3) 0.8862(3) 0.0315(8) Uani 1 1 d . . .
C9 C 0.4150(3) 0.1340(3) 0.8943(3) 0.0309(8) Uani 1 1 d . . .
C10 C 0.5865(3) 0.0638(4) 0.8959(3) 0.0349(9) Uani 1 1 d . . .
C11 C 0.4731(3) 0.0395(3) 0.8775(3) 0.0290(7) Uani 1 1 d . . .
C12 C 0.4260(3) -0.0646(3) 0.8392(3) 0.0325(8) Uani 1 1 d . . .
C13 C 0.3804(3) 0.1772(3) 0.6788(3) 0.0364(9) Uani 1 1 d . . .
C14 C 0.5655(3) 0.2662(4) 0.7205(3) 0.0430(10) Uani 1 1 d . . .
C15 C 0.4709(3) -0.0166(3) 0.6222(3) 0.0368(9) Uani 1 1 d . . .
C16 C 0.6838(4) 0.0587(4) 0.6868(3) 0.0487(11) Uani 1 1 d . . .
C17 C 0.6389(3) -0.1505(4) 0.6586(3) 0.0442(10) Uani 1 1 d . . .
C18 C 0.1463(4) -0.0011(4) 0.8546(3) 0.0479(11) Uani 1 1 d . . .
C19 C 0.0844(4) 0.0815(5) 0.8839(4) 0.0553(12) Uani 1 1 d . . .
C20 C 0.1290(4) 0.1867(5) 0.9129(4) 0.0496(12) Uani 1 1 d . . .
C21 C 0.2354(3) 0.2066(4) 0.9135(3) 0.0400(9) Uani 1 1 d . . .
C22 C -0.0284(4) 0.0289(4) 0.5893(4) 0.0445(10) Uani 1 1 d . . .
C23 C 0.0771(4) 0.0353(4) 0.5830(4) 0.0478(11) Uani 1 1 d . . .
C24 C 0.1058(4) 0.0073(4) 0.4931(4) 0.0449(10) Uani 1 1 d . . .
H1 H 0.473(3) 0.286(4) 0.930(3) 0.028(10) Uiso 1 1 d . . .
H2 H 0.655(3) 0.220(3) 0.935(3) 0.024(9) Uiso 1 1 d . . .
H3 H 0.727(4) -0.013(4) 0.898(4) 0.056(15) Uiso 1 1 d . . .
H4 H 0.660(4) -0.191(4) 0.852(4) 0.057(14) Uiso 1 1 d . . .
H5 H 0.483(3) -0.205(4) 0.788(3) 0.032(11) Uiso 1 1 d . . .
H6 H 0.290(3) -0.133(4) 0.807(3) 0.032(11) Uiso 1 1 d . . .
H7 H 0.109(3) -0.066(4) 0.824(3) 0.046(13) Uiso 1 1 d . . .
H8 H 0.010(4) 0.072(5) 0.879(4) 0.069(16) Uiso 1 1 d . . .
H9 H 0.090(3) 0.240(3) 0.939(3) 0.030(10) Uiso 1 1 d . . .
H10 H 0.266(3) 0.267(4) 0.937(3) 0.035(12) Uiso 1 1 d . . .
H11 H -0.048(3) 0.043(3) 0.643(3) 0.025(10) Uiso 1 1 d . . .
H12 H 0.126(4) 0.062(5) 0.633(4) 0.070(17) Uiso 1 1 d . . .
H13 H 0.171(4) 0.006(5) 0.491(4) 0.066(17) Uiso 1 1 d . . .

loop_
_atom_site_aniso_label
_atom_site_aniso_U_11
_atom_site_aniso_U_22
_atom_site_aniso_U_33
_atom_site_aniso_U_23
_atom_site_aniso_U_13
_atom_site_aniso_U_12
Fe1 0.0298(3) 0.0313(3) 0.0285(3) 0.0005(2) 0.0067(2) -0.0016(2)
Fe2 0.0320(3) 0.0396(3) 0.0279(3) -0.0005(2) 0.0080(2) 0.0053(2)
O1 0.0423(17) 0.054(2) 0.0501(18) -0.0046(15) -0.0064(15) 0.0055(15)
O2 0.055(2) 0.065(2) 0.089(3) 0.029(2) 0.022(2) -0.0109(19)
O3 0.0456(18) 0.063(2) 0.0410(17) -0.0076(15) 0.0019(14) 0.0118(16)
O4 0.067(2) 0.071(3) 0.093(3) -0.024(2) 0.048(2) -0.028(2)
O5 0.069(2) 0.073(3) 0.066(2) -0.018(2) 0.0234(19) 0.019(2)
C1 0.045(2) 0.038(2) 0.033(2) -0.0106(17) 0.0112(17) -0.0050(19)
C2 0.034(2) 0.052(3) 0.032(2) -0.0080(18) 0.0020(16) -0.0130(19)
C3 0.033(2) 0.071(3) 0.0257(19) 0.002(2) 0.0003(16) 0.016(2)
C4 0.059(3) 0.050(3) 0.033(2) 0.0074(19) 0.012(2) 0.022(2)
C5 0.057(3) 0.027(2) 0.037(2) 0.0003(17) 0.0138(19) 0.0055(19)
C6 0.052(3) 0.033(2) 0.036(2) -0.0024(18) 0.0174(18) -0.012(2)
C7 0.036(2) 0.043(2) 0.0290(18) 0.0014(16) 0.0113(16) -0.0029(17)
C8 0.036(2) 0.037(2) 0.0232(16) 0.0037(15) 0.0093(14) 0.0019(16)
C9 0.0347(19) 0.036(2) 0.0232(16) -0.0006(15) 0.0081(14) 0.0012(16)
C10 0.0332(19) 0.050(2) 0.0200(16) -0.0002(15) 0.0021(14) 0.0005(18)
C11 0.0309(18) 0.0335(19) 0.0225(16) 0.0012(14) 0.0061(14) 0.0013(16)
C12 0.044(2) 0.0298(19) 0.0249(17) 0.0027(14) 0.0105(16) -0.0035(17)
C13 0.039(2) 0.034(2) 0.038(2) -0.0024(17) 0.0131(18) -0.0028(17)
C14 0.033(2) 0.051(3) 0.045(2) 0.009(2) 0.0080(18) -0.0005(19)
C15 0.039(2) 0.039(2) 0.035(2) 0.0007(17) 0.0143(17) 0.0061(18)
C16 0.047(3) 0.062(3) 0.040(2) -0.010(2) 0.016(2) -0.005(2)
C17 0.040(2) 0.055(3) 0.039(2) -0.003(2) 0.0116(18) 0.009(2)
C18 0.038(2) 0.058(3) 0.047(2) 0.003(2) 0.0067(19) -0.011(2)
C19 0.030(2) 0.077(4) 0.060(3) 0.009(3) 0.012(2) 0.002(2)
C20 0.039(2) 0.065(3) 0.048(3) 0.010(2) 0.016(2) 0.017(2)
C21 0.039(2) 0.044(2) 0.037(2) 0.0029(19) 0.0093(18) 0.008(2)
C22 0.050(3) 0.043(3) 0.043(2) 0.001(2) 0.016(2) 0.002(2)
C23 0.040(2) 0.053(3) 0.046(2) 0.004(2) -0.0021(19) -0.006(2)
C24 0.032(2) 0.049(3) 0.054(3) 0.012(2) 0.010(2) 0.001(2)
